data_7128432
loop_
_publ_author_name
'Chen, Yangxin'
'Zhu, Tingting'
'Xiong, Zheyao'
'Zhou, Yang'
'Li, Yanqiang'
'Ding, Qingran'
'Liu, Youchao'
'Chen, Xin'
'Zhao, Sangen'
'Luo, Junhua'

_publ_section_title
;
 An organic-inorganic hybrid birefringent material with diverse functional
 groups.
;
_journal_issue 54
_journal_name_full 'Chemical communications (Cambridge, England)'
_journal_page_first 6668
_journal_page_last 6671
_journal_paper_doi 10.1039/d1cc02548a
_journal_volume 57
_journal_year 2021
_chemical_formula_moiety '2(C2 F2 O4 Sb), 2(C H7 N4), H2 O'
_chemical_formula_sum 'C6 H16 F4 N8 O9 Sb2'
_chemical_formula_weight 663.77
_space_group_crystal_system triclinic
_space_group_IT_number 2
_space_group_name_Hall '-P 1'
_space_group_name_H-M_alt 'P -1'
_atom_sites_solution_hydrogens mixed
_audit_creation_date 2021-01-26
_audit_creation_method
;
Olex2 1.3
(compiled 2020.11.12 svn.r5f609507 for OlexSys, GUI svn.r6226)
;
_audit_update_record
;
2021-03-24 deposited with the CCDC.	2021-06-03 downloaded from the CCDC.
;
_cell_angle_alpha 115.937(2)
_cell_angle_beta 108.831(2)
_cell_angle_gamma 95.796(3)
_cell_formula_units_Z 2
_cell_length_a 9.5230(7)
_cell_length_b 10.6568(8)
_cell_length_c 10.7489(8)
_cell_measurement_reflns_used 9894
_cell_measurement_temperature 200.15
_cell_measurement_theta_max 27.53
_cell_measurement_theta_min 2.31
_cell_volume 890.09(12)
_computing_molecular_graphics 'Olex2 1.3 (Dolomanov et al., 2009)'
_computing_publication_material 'Olex2 1.3 (Dolomanov et al., 2009)'
_computing_structure_refinement 'SHELXL 2018/3 (Sheldrick, 2015)'
_computing_structure_solution 'SHELXT 2014/5 (Sheldrick, 2014)'
_diffrn_ambient_temperature 200.15
_diffrn_measured_fraction_theta_full 0.998
_diffrn_measured_fraction_theta_max 0.998
_diffrn_measurement_device_type 'Bruker APEX-II CCD'
_diffrn_radiation_type MoK\a
_diffrn_radiation_wavelength 0.71073
_diffrn_reflns_av_R_equivalents 0.0350
_diffrn_reflns_av_unetI/netI 0.0197
_diffrn_reflns_Laue_measured_fraction_full 0.998
_diffrn_reflns_Laue_measured_fraction_max 0.998
_diffrn_reflns_limit_h_max 12
_diffrn_reflns_limit_h_min -12
_diffrn_reflns_limit_k_max 13
_diffrn_reflns_limit_k_min -13
_diffrn_reflns_limit_l_max 13
_diffrn_reflns_limit_l_min -13
_diffrn_reflns_number 30485
_diffrn_reflns_point_group_measured_fraction_full 0.998
_diffrn_reflns_point_group_measured_fraction_max 0.998
_diffrn_reflns_theta_full 25.242
_diffrn_reflns_theta_max 27.539
_diffrn_reflns_theta_min 2.357
_exptl_absorpt_coefficient_mu 3.140
_exptl_crystal_colour colourless
_exptl_crystal_density_diffrn 2.477
_exptl_crystal_description slice
_exptl_crystal_F_000 636
_exptl_crystal_size_max 0.06
_exptl_crystal_size_mid 0.06
_exptl_crystal_size_min 0.05
_refine_diff_density_max 0.856
_refine_diff_density_min -0.940
_refine_diff_density_rms 0.089
_refine_ls_extinction_method none
_refine_ls_goodness_of_fit_ref 1.183
_refine_ls_hydrogen_treatment mixed
_refine_ls_matrix_type full
_refine_ls_number_parameters 278
_refine_ls_number_reflns 4086
_refine_ls_number_restraints 6
_refine_ls_restrained_S_all 1.214
_refine_ls_R_factor_all 0.0231
_refine_ls_R_factor_gt 0.0206
_refine_ls_shift/su_max 0.004
_refine_ls_shift/su_mean 0.000
_refine_ls_structure_factor_coef Fsqd
_refine_ls_weighting_details 'w=1/[\s^2^(Fo^2^)+(0.0106P)^2^+0.9705P] where P=(Fo^2^+2Fc^2^)/3'
_refine_ls_weighting_scheme calc
_refine_ls_wR_factor_gt 0.0418
_refine_ls_wR_factor_ref 0.0427
_reflns_Friedel_coverage 0.000
_reflns_number_gt 3816
_reflns_number_total 4086
_reflns_threshold_expression 'I > 2\s(I)'
_cod_data_source_file d1cc02548a2.cif
_cod_data_source_block 1
_cod_depositor_comments 'Adding full bibliography for 7128432.cif.'
_cod_database_code 7128432
_shelx_shelxl_version_number 2018/3
_shelx_space_group_comment
;
The symmetry employed for this shelxl refinement is uniquely defined
by the following loop, which should always be used as a source of
symmetry information in preference to the above space-group names.
They are only intended as comments.
;
_shelx_estimated_absorpt_t_max 0.859
_shelx_estimated_absorpt_t_min 0.834
_olex2_refinement_description
;
1. Fixed Uiso
 At 1.2 times of:
  All N(H) groups, All N(H,H) groups
 At 1.5 times of:
  All O(H,H) groups
2. Restrained distances
 N2_$1-C5_$1
 1.35 with sigma of 0.02
 N5_$1-C6_$1
 1.5 with sigma of 0.02
 N5_$3-C6_$3
 1.34 with sigma of 0.02
 N2_$2-C5_$2
 1.5 with sigma of 0.02
 N6_$3-C6_$3
 1.5 with sigma of 0.02
 N1_$2-C5_$2
 1.34 with sigma of 0.02
3.a Free rotating group:
 O9(H9A,H9B)
3.b Rotating group:
 N8(H8A,H8B), N4(H4A)
3.c Aromatic/amide H refined with riding coordinates:
 N7(H7), N3(H3)
3.d X=CH2 refined with riding coordinates:
 N5(H5A,H5B), N6(H6A,H6B), N1(H1A,H1B)
;
_olex2_submission_special_instructions 'No special instructions were received'

loop_
_space_group_symop_operation_xyz
'x, y, z'
'-x, -y, -z'

loop_
_atom_site_label
_atom_site_type_symbol
_atom_site_fract_x
_atom_site_fract_y
_atom_site_fract_z
_atom_site_U_iso_or_equiv
_atom_site_adp_type
_atom_site_occupancy
_atom_site_site_symmetry_order
_atom_site_calc_flag
_atom_site_refinement_flags_posn
_atom_site_refinement_flags_adp
_atom_site_refinement_flags_occupancy
_atom_site_disorder_assembly
_atom_site_disorder_group
Sb1 Sb 0.52963(2) 0.69430(2) 0.33801(2) 0.01424(5) Uani 1 1 d . . . . .
Sb2 Sb 1.00422(2) 0.31487(2) 0.67720(2) 0.01421(5) Uani 1 1 d . . . . .
F003 F 0.91393(18) 0.39159(17) 0.53932(17) 0.0255(3) Uani 1 1 d . . . . .
F004 F 0.68689(18) 0.65191(17) 0.47720(17) 0.0265(3) Uani 1 1 d . . . . .
F005 F 0.70491(16) 0.79948(17) 0.33705(18) 0.0230(3) Uani 1 1 d . . . . .
F006 F 0.79473(17) 0.22517(18) 0.62676(19) 0.0269(4) Uani 1 1 d . . . . .
O7 O 0.9577(2) 0.13079(19) 0.44714(19) 0.0187(4) Uani 1 1 d . . . . .
O2 O 0.5880(2) 0.88840(19) 0.56236(19) 0.0194(4) Uani 1 1 d . . . . .
O3 O 0.5907(2) 0.4978(2) 0.1700(2) 0.0225(4) Uani 1 1 d . . . . .
N5 N 0.8062(3) 0.3180(3) 0.2265(3) 0.0240(5) Uani 1 1 d . . . . .
H5A H 0.731582 0.349965 0.187975 0.029 Uiso 1 1 calc R U . . .
H5B H 0.846415 0.349352 0.324496 0.029 Uiso 1 1 calc R U . . .
O8 O 0.9812(2) -0.08897(19) 0.31317(19) 0.0185(4) Uani 1 1 d . . . . .
O4 O 0.5790(2) 0.3552(2) -0.0606(2) 0.0252(4) Uani 1 1 d . . . . .
O6 O 0.9350(2) 0.5103(2) 0.8326(2) 0.0234(4) Uani 1 1 d . . . . .
O5 O 0.9380(2) 0.6563(2) 1.0582(2) 0.0241(4) Uani 1 1 d . . . . .
O1 O 0.5492(2) 1.10082(19) 0.69332(19) 0.0185(4) Uani 1 1 d . . . . .
O9 O 0.6136(2) 0.3982(2) 0.4849(2) 0.0313(5) Uani 1 1 d G . . . .
H9A H 0.705935 0.388201 0.516715 0.047 Uiso 1 1 d G U . . .
H9B H 0.627500 0.475434 0.476377 0.047 Uiso 1 1 d G U . . .
N6 N 0.9697(2) 0.1726(3) 0.1936(2) 0.0230(5) Uani 1 1 d . . . . .
H6A H 1.003002 0.108478 0.133500 0.028 Uiso 1 1 calc R U . . .
H6B H 1.010242 0.203573 0.291590 0.028 Uiso 1 1 calc R U . . .
N2 N 0.4576(3) 0.1608(3) 0.1759(3) 0.0239(5) Uani 1 1 d . . . . .
H2A H 0.503(4) 0.213(4) 0.278(4) 0.029 Uiso 1 1 d . U . . .
N1 N 0.2972(3) 0.3087(3) 0.2023(3) 0.0326(6) Uani 1 1 d . . . . .
H1A H 0.224791 0.341677 0.162193 0.039 Uiso 1 1 calc R U . . .
H1B H 0.335272 0.340685 0.300490 0.039 Uiso 1 1 calc R U . . .
N8 N 0.8534(2) 0.0744(2) -0.1065(2) 0.0208(5) Uani 1 1 d . . . . .
H8A H 0.907858 0.034865 -0.057994 0.025 Uiso 1 1 d R U . . .
H8B H 0.774966 0.005111 -0.189381 0.025 Uiso 1 1 d R U . . .
N7 N 0.7975(2) 0.1753(3) -0.0113(2) 0.0216(5) Uani 1 1 d . . . . .
H7 H 0.722610 0.206949 -0.049849 0.026 Uiso 1 1 calc R U . . .
N4 N 0.3516(3) 0.0632(3) -0.1235(3) 0.0249(5) Uani 1 1 d . . . . .
H4A H 0.275153 -0.010888 -0.204032 0.030 Uiso 1 1 d R U . . .
N3 N 0.2915(3) 0.1630(3) -0.0331(3) 0.0259(5) Uani 1 1 d . . . . .
H3 H 0.216625 0.193297 -0.074056 0.031 Uiso 1 1 calc R U . . .
C6 C 0.8583(3) 0.2225(3) 0.1365(3) 0.0181(5) Uani 1 1 d . . . . .
C1 C 0.5387(3) 0.9981(3) 0.5738(3) 0.0146(5) Uani 1 1 d . . . . .
C4 C 0.9833(3) 0.0112(3) 0.4311(3) 0.0146(5) Uani 1 1 d . . . . .
C5 C 0.3492(3) 0.2108(3) 0.1147(3) 0.0223(5) Uani 1 1 d . . . . .
C3 C 0.9634(3) 0.5476(3) 0.9688(3) 0.0181(5) Uani 1 1 d . . . . .
C2 C 0.5486(3) 0.4575(3) 0.0308(3) 0.0177(5) Uani 1 1 d . . . . .
H2B H 0.493(3) 0.099(3) 0.118(4) 0.025(8) Uiso 1 1 d . . . . .
H4B H 0.385(4) 0.103(4) -0.160(4) 0.039(10) Uiso 1 1 d . . . . .

loop_
_atom_site_aniso_label
_atom_site_aniso_U_11
_atom_site_aniso_U_22
_atom_site_aniso_U_33
_atom_site_aniso_U_23
_atom_site_aniso_U_13
_atom_site_aniso_U_12
Sb1 0.01810(8) 0.01356(8) 0.01263(8) 0.00703(7) 0.00672(6) 0.00678(6)
Sb2 0.01690(8) 0.01446(9) 0.01188(8) 0.00655(7) 0.00636(6) 0.00538(6)
F003 0.0386(9) 0.0255(8) 0.0188(8) 0.0148(7) 0.0118(7) 0.0162(7)
F004 0.0338(9) 0.0254(8) 0.0214(8) 0.0135(7) 0.0076(7) 0.0162(7)
F005 0.0200(7) 0.0242(8) 0.0288(8) 0.0147(7) 0.0122(6) 0.0072(6)
F006 0.0189(7) 0.0257(8) 0.0334(9) 0.0119(7) 0.0123(6) 0.0044(6)
O7 0.0297(9) 0.0161(9) 0.0122(8) 0.0079(7) 0.0085(7) 0.0100(7)
O2 0.0285(9) 0.0169(9) 0.0124(8) 0.0075(7) 0.0064(7) 0.0107(7)
O3 0.0309(10) 0.0216(10) 0.0166(9) 0.0097(8) 0.0090(7) 0.0147(8)
N5 0.0256(11) 0.0322(13) 0.0190(11) 0.0143(10) 0.0108(9) 0.0138(10)
O8 0.0256(9) 0.0181(9) 0.0114(8) 0.0063(7) 0.0082(7) 0.0075(7)
O4 0.0378(11) 0.0219(10) 0.0184(9) 0.0088(8) 0.0131(8) 0.0195(8)
O6 0.0362(10) 0.0217(10) 0.0176(9) 0.0113(8) 0.0132(8) 0.0145(8)
O5 0.0388(11) 0.0189(10) 0.0216(9) 0.0106(8) 0.0173(8) 0.0161(8)
O1 0.0249(9) 0.0192(9) 0.0112(8) 0.0068(7) 0.0073(7) 0.0098(7)
O9 0.0298(10) 0.0376(13) 0.0336(11) 0.0226(10) 0.0125(9) 0.0154(9)
N6 0.0255(11) 0.0328(13) 0.0161(11) 0.0160(10) 0.0077(9) 0.0142(10)
N2 0.0250(11) 0.0292(13) 0.0169(11) 0.0105(10) 0.0078(9) 0.0126(10)
N1 0.0298(13) 0.0353(15) 0.0336(14) 0.0157(12) 0.0135(11) 0.0181(11)
N8 0.0237(11) 0.0223(12) 0.0149(10) 0.0092(9) 0.0055(8) 0.0094(9)
N7 0.0214(10) 0.0275(12) 0.0168(11) 0.0126(10) 0.0055(8) 0.0111(9)
N4 0.0284(12) 0.0271(13) 0.0215(12) 0.0143(11) 0.0098(10) 0.0079(10)
N3 0.0249(11) 0.0336(14) 0.0243(12) 0.0190(11) 0.0076(9) 0.0149(10)
C6 0.0166(11) 0.0210(13) 0.0185(12) 0.0122(11) 0.0070(9) 0.0025(10)
C1 0.0169(11) 0.0142(12) 0.0139(12) 0.0075(10) 0.0069(9) 0.0054(9)
C4 0.0149(11) 0.0180(12) 0.0115(11) 0.0075(10) 0.0058(9) 0.0046(9)
C5 0.0197(12) 0.0215(14) 0.0261(14) 0.0131(12) 0.0088(10) 0.0038(10)
C3 0.0224(12) 0.0160(12) 0.0163(12) 0.0071(10) 0.0095(10) 0.0059(10)
C2 0.0212(12) 0.0149(12) 0.0150(12) 0.0063(10) 0.0064(9) 0.0058(10)

loop_
_atom_type_symbol
_atom_type_description
_atom_type_scat_dispersion_real
_atom_type_scat_dispersion_imag
_atom_type_scat_source
C C 0.0033 0.0016 'International Tables Vol C Tables 4.2.6.8 and 6.1.1.4'
H H 0.0000 0.0000 'International Tables Vol C Tables 4.2.6.8 and 6.1.1.4'
F F 0.0171 0.0103 'International Tables Vol C Tables 4.2.6.8 and 6.1.1.4'
N N 0.0061 0.0033 'International Tables Vol C Tables 4.2.6.8 and 6.1.1.4'
O O 0.0106 0.0060 'International Tables Vol C Tables 4.2.6.8 and 6.1.1.4'
Sb Sb -0.5866 1.5461 'International Tables Vol C Tables 4.2.6.8 and 6.1.1.4'

loop_
_geom_angle_atom_site_label_1
_geom_angle_atom_site_label_2
_geom_angle_atom_site_label_3
_geom_angle
_geom_angle_site_symmetry_1
_geom_angle_site_symmetry_3
_geom_angle_publ_flag
F004 Sb1 O2 78.17(6) . . ?
F004 Sb1 O3 76.96(6) . . ?
F004 Sb1 O1 142.44(6) . 2_676 ?
F005 Sb1 F004 84.78(7) . . ?
F005 Sb1 O2 85.43(7) . . ?
F005 Sb1 O3 80.10(7) . . ?
F005 Sb1 O1 74.68(6) . 2_676 ?
O2 Sb1 O3 152.19(6) . . ?
O2 Sb1 O1 69.27(6) . 2_676 ?
O3 Sb1 O1 128.01(6) . 2_676 ?
F003 Sb2 O7 76.79(6) . . ?
F003 Sb2 O8 143.51(6) . 2_756 ?
F003 Sb2 O6 78.56(6) . . ?
F006 Sb2 F003 85.66(7) . . ?
F006 Sb2 O7 83.39(7) . . ?
F006 Sb2 O8 77.03(6) . 2_756 ?
F006 Sb2 O6 78.07(7) . . ?
O7 Sb2 O8 69.56(6) . 2_756 ?
O7 Sb2 O6 150.08(6) . . ?
O6 Sb2 O8 127.26(6) . 2_756 ?
C4 O7 Sb2 120.69(15) . . ?
C1 O2 Sb1 121.61(15) . . ?
C2 O3 Sb1 123.38(16) . . ?
H5A N5 H5B 120.0 . . ?
C6 N5 H5A 120.0 . . ?
C6 N5 H5B 120.0 . . ?
C4 O8 Sb2 113.37(15) . 2_756 ?
C3 O6 Sb2 122.94(17) . . ?
C1 O1 Sb1 112.88(15) . 2_676 ?
H9A O9 H9B 104.5 . . ?
H6A N6 H6B 120.0 . . ?
C6 N6 H6A 120.0 . . ?
C6 N6 H6B 120.0 . . ?
H2A N2 H2B 126(3) . . ?
C5 N2 H2A 114(2) . . ?
C5 N2 H2B 119(2) . . ?
H1A N1 H1B 120.0 . . ?
C5 N1 H1A 120.0 . . ?
C5 N1 H1B 120.0 . . ?
H8A N8 H8B 109.0 . . ?
N7 N8 H8A 109.3 . . ?
N7 N8 H8B 109.9 . . ?
N8 N7 H7 120.1 . . ?
C6 N7 N8 119.9(2) . . ?
C6 N7 H7 120.1 . . ?
H4A N4 H4B 102.2 . . ?
N3 N4 H4A 110.0 . . ?
N3 N4 H4B 105(3) . . ?
N4 N3 H3 120.4 . . ?
C5 N3 N4 119.1(2) . . ?
C5 N3 H3 120.4 . . ?
N6 C6 N5 120.3(2) . . ?
N7 C6 N5 119.9(2) . . ?
N7 C6 N6 119.8(2) . . ?
O2 C1 C1 116.8(3) . 2_676 ?
O1 C1 O2 125.2(2) . . ?
O1 C1 C1 118.0(3) . 2_676 ?
O7 C4 C4 116.8(3) . 2_756 ?
O8 C4 O7 125.2(2) . . ?
O8 C4 C4 118.0(3) . 2_756 ?
N2 C5 N1 119.7(3) . . ?
N3 C5 N2 120.6(3) . . ?
N3 C5 N1 119.8(3) . . ?
O6 C3 C3 117.8(3) . 2_767 ?
O5 C3 O6 125.0(2) . . ?
O5 C3 C3 117.2(3) . 2_767 ?
O3 C2 C2 117.4(3) . 2_665 ?
O4 C2 O3 125.1(2) . . ?
O4 C2 C2 117.5(3) . 2_665 ?

loop_
_geom_bond_atom_site_label_1
_geom_bond_atom_site_label_2
_geom_bond_distance
_geom_bond_site_symmetry_2
_geom_bond_publ_flag
Sb1 F004 1.9916(15) . ?
Sb1 F005 1.9199(14) . ?
Sb1 O2 2.2230(17) . ?
Sb1 O3 2.3667(18) . ?
Sb1 O1 2.5010(18) 2_676 ?
Sb2 F003 1.9959(15) . ?
Sb2 F006 1.9107(14) . ?
Sb2 O7 2.2435(17) . ?
Sb2 O8 2.4701(18) 2_756 ?
Sb2 O6 2.3464(19) . ?
O7 C4 1.269(3) . ?
O2 C1 1.274(3) . ?
O3 C2 1.265(3) . ?
N5 H5A 0.8800 . ?
N5 H5B 0.8800 . ?
N5 C6 1.330(3) . ?
O8 C4 1.242(3) . ?
O4 C2 1.244(3) . ?
O6 C3 1.260(3) . ?
O5 C3 1.247(3) . ?
O1 C1 1.235(3) . ?
O9 H9A 0.8704 . ?
O9 H9B 0.8696 . ?
N6 H6A 0.8800 . ?
N6 H6B 0.8800 . ?
N6 C6 1.329(3) . ?
N2 H2A 0.90(3) . ?
N2 C5 1.327(3) . ?
N2 H2B 0.87(3) . ?
N1 H1A 0.8800 . ?
N1 H1B 0.8800 . ?
N1 C5 1.329(4) . ?
N8 H8A 0.8834 . ?
N8 H8B 0.8833 . ?
N8 N7 1.411(3) . ?
N7 H7 0.8800 . ?
N7 C6 1.327(3) . ?
N4 H4A 0.8839 . ?
N4 N3 1.408(3) . ?
N4 H4B 0.79(4) . ?
N3 H3 0.8800 . ?
N3 C5 1.326(3) . ?
C1 C1 1.539(5) 2_676 ?
C4 C4 1.540(5) 2_756 ?
C3 C3 1.549(5) 2_767 ?
C2 C2 1.554(5) 2_665 ?

loop_
_geom_torsion_atom_site_label_1
_geom_torsion_atom_site_label_2
_geom_torsion_atom_site_label_3
_geom_torsion_atom_site_label_4
_geom_torsion
_geom_torsion_site_symmetry_1
_geom_torsion_site_symmetry_2
_geom_torsion_site_symmetry_3
_geom_torsion_site_symmetry_4
_geom_torsion_publ_flag
Sb1 O2 C1 O1 170.13(18) . . . . ?
Sb1 O2 C1 C1 -10.4(3) . . . 2_676 ?
Sb1 O3 C2 O4 179.74(19) . . . . ?
Sb1 O3 C2 C2 -0.2(4) . . . 2_665 ?
Sb1 O1 C1 O2 171.59(19) 2_676 . . . ?
Sb1 O1 C1 C1 -7.9(3) 2_676 . . 2_676 ?
Sb2 O7 C4 O8 -169.77(18) . . . . ?
Sb2 O7 C4 C4 11.4(3) . . . 2_756 ?
Sb2 O8 C4 O7 -170.61(18) 2_756 . . . ?
Sb2 O8 C4 C4 8.2(3) 2_756 . . 2_756 ?
Sb2 O6 C3 O5 174.98(19) . . . . ?
Sb2 O6 C3 C3 -4.5(4) . . . 2_767 ?
N8 N7 C6 N5 179.7(2) . . . . ?
N8 N7 C6 N6 -1.0(4) . . . . ?
N4 N3 C5 N2 -2.8(4) . . . . ?
N4 N3 C5 N1 177.7(2) . . . . ?
